data_2005612
_publ_section_title
;
(NH~4~)~2~(VO)(VP)O~7~ , a Layered Structure Comprising Tetrahedral VPO~7~
Groups
;
_journal_name_full 'Acta Crystallographica C'
_journal_page_first 2668
_journal_page_last 2670
_journal_volume 52
_journal_year 1996
_chemical_formula_iupac '(N H4)2 (V O) (V P) O7'
_chemical_formula_structural '(N H4)2 V O V P O7'
_chemical_formula_sum 'H8 N2 O8 P V2'
_chemical_formula_weight 296.9
_space_group_IT_number 100
_symmetry_cell_setting tetragonal
_symmetry_space_group_name_Hall 'P 4 -2ab'
_symmetry_space_group_name_H-M 'P 4 b m'
_cell_angle_alpha 90.0
_cell_angle_beta 90.0
_cell_angle_gamma 90.0
_cell_formula_units_Z 2
_cell_length_a 8.6233(6)
_cell_length_b 8.6233(6)
_cell_length_c 5.6384(7)
_cell_measurement_temperature 294
_cell_volume 419.28(8)
_exptl_crystal_density_diffrn 2.35
_exptl_crystal_density_meas ?
_cod_depositor_comments
;
The following automatic conversions were performed:

'_exptl_crystal_density_meas' value 'none' was changed to '?' - the
value is perceived as not measured.

Automatic conversion script
Id: cif_fix_values 3008 2015-01-20 13:52:24Z robertas 
;
_cod_original_formula_sum 'H8 N2 O8 P1 V2'
_cod_database_code 2005612

loop_
_symmetry_equiv_pos_as_xyz
x,y,z
-x,-y,z
-y,x,z
y,-x,z
1/2+x,1/2-y,z
1/2-x,1/2+y,z
1/2-y,1/2-x,z
1/2+y,1/2+x,z

loop_
_atom_site_label
_atom_site_fract_x
_atom_site_fract_y
_atom_site_fract_z
_atom_site_U_iso_or_equiv
P 0.36969(4) 0.13031(4) 0.06353 0.0097(5)
V2 0.36969(4) 0.13031(4) 0.06353 0.0135(5)
V1 0. 0. 0.0593(4) 0.01329(9)
O1 0.5 0.5 0.3436(9) 0.0279(9)
O2 0.3699(3) 0.1301(3) 0.3440(6) 0.0218(5)
O3 0.7019(2) 0.4169(3) -0.0402(5) 0.0261(5)
O4 0.5 0. -0.035(1) 0.045(1)
N 0.1701(3) 0.3299(3) 0.585(1) 0.0420(9)
